data_2022091
loop_
_publ_author_name
'Nwachukwu, Chideraa I.'
'Patton, Leanna J.'
'Bowling, Nathan P.'
'Bosch, Eric'

_publ_section_title
;
 Ditopic halogen bonding with bipyrimidines and activated pyrimidines
;
_journal_coeditor_code FN3332
_journal_issue 5
_journal_name_full 'Acta Crystallographica Section C'
_journal_page_first
;
;
_journal_paper_doi 10.1107/S2053229620005082
_journal_volume 76
_journal_year 2020
_chemical_formula_iupac 'C10 H6 N4, C6 F4 I2'
_chemical_formula_moiety 'C10 H6 N4, C6 F4 I2'
_chemical_formula_sum 'C16 H6 F4 I2 N4'
_chemical_formula_weight 584.05
_chemical_name_systematic '1,2-Bis(pyrimidin-5-yl)ethyne--1,2,3,5-tetrafluoro-4,6-diiodobenzene (1/1)'
_space_group_crystal_system monoclinic
_space_group_IT_number 15
_space_group_name_Hall '-C 2yc'
_space_group_name_H-M_alt 'C 1 2/c 1'
_atom_sites_solution_hydrogens geom
_audit_creation_method SHELXL2018
_cell_angle_alpha 90
_cell_angle_beta 106.9310(10)
_cell_angle_gamma 90
_cell_formula_units_Z 8
_cell_length_a 27.2812(12)
_cell_length_b 6.2100(3)
_cell_length_c 20.9742(9)
_cell_measurement_reflns_used 9912
_cell_measurement_temperature 100(2)
_cell_measurement_theta_max 27.20
_cell_measurement_theta_min 2.90
_cell_volume 3399.4(3)
_computing_cell_refinement
;
SMART (Bruker, 2016)
;
_computing_data_collection
;
SMART (Bruker, 2016)
;
_computing_data_reduction
;
SAINT (Bruker, 2016)
;
_computing_molecular_graphics
;
X-SEED (Barbour, 2001)
;
_computing_publication_material
;
X-SEED (Barbour, 2001)
;
_computing_structure_refinement
;
SHELXL2018 (Sheldrick, 2015b)
;
_computing_structure_solution
;
SHELXT2018 (Sheldrick, 2015a)
;
_diffrn_ambient_temperature 100(2)
_diffrn_detector_area_resol_mean 8.3660
_diffrn_measured_fraction_theta_full 0.999
_diffrn_measured_fraction_theta_max 0.999
_diffrn_measurement_device_type 'Bruker APEXII CCD'
_diffrn_measurement_method 'phi and omega scans'
_diffrn_radiation_monochromator graphite
_diffrn_radiation_source 'fine-focus sealed tube'
_diffrn_radiation_type MoK\a
_diffrn_radiation_wavelength 0.71073
_diffrn_reflns_av_R_equivalents 0.0256
_diffrn_reflns_av_unetI/netI 0.0182
_diffrn_reflns_limit_h_max 34
_diffrn_reflns_limit_h_min -34
_diffrn_reflns_limit_k_max 7
_diffrn_reflns_limit_k_min -7
_diffrn_reflns_limit_l_max 26
_diffrn_reflns_limit_l_min -26
_diffrn_reflns_number 19984
_diffrn_reflns_theta_full 25.242
_diffrn_reflns_theta_max 27.202
_diffrn_reflns_theta_min 2.030
_exptl_absorpt_coefficient_mu 3.749
_exptl_absorpt_correction_T_max 0.894
_exptl_absorpt_correction_T_min 0.644
_exptl_absorpt_correction_type multi-scan
_exptl_absorpt_process_details
;
(SADABS; Bruker, 2016)
;
_exptl_crystal_colour colourless
_exptl_crystal_density_diffrn 2.282
_exptl_crystal_description cut
_exptl_crystal_F_000 2176
_exptl_crystal_size_max .2
_exptl_crystal_size_mid .1
_exptl_crystal_size_min .03
_refine_diff_density_max 1.221
_refine_diff_density_min -0.462
_refine_ls_extinction_method none
_refine_ls_goodness_of_fit_ref 1.083
_refine_ls_hydrogen_treatment constr
_refine_ls_matrix_type full
_refine_ls_number_parameters 235
_refine_ls_number_reflns 3766
_refine_ls_number_restraints 0
_refine_ls_restrained_S_all 1.083
_refine_ls_R_factor_all 0.0219
_refine_ls_R_factor_gt 0.0200
_refine_ls_shift/su_max 0.004
_refine_ls_shift/su_mean 0.000
_refine_ls_structure_factor_coef Fsqd
_refine_ls_weighting_details 'w=1/[\s^2^(Fo^2^)+(0.0273P)^2^+4.1245P] where P=(Fo^2^+2Fc^2^)/3'
_refine_ls_weighting_scheme calc
_refine_ls_wR_factor_gt 0.0492
_refine_ls_wR_factor_ref 0.0502
_reflns_number_gt 3544
_reflns_number_total 3766
_reflns_threshold_expression 'I > 2\s(I)'
_cod_data_source_file fn3332sup1.cif
_cod_data_source_block 1_eb897_a
_cod_original_sg_symbol_H-M 'C 2/c'
_cod_database_code 2022091
_shelx_space_group_comment
;
The symmetry employed for this shelxl refinement is uniquely defined
by the following loop, which should always be used as a source of
symmetry information in preference to the above space-group names.
They are only intended as comments.
;

loop_
_space_group_symop_operation_xyz
'x, y, z'
'-x, y, -z+1/2'
'x+1/2, y+1/2, z'
'-x+1/2, y+1/2, -z+1/2'
'-x, -y, -z'
'x, -y, z-1/2'
'-x+1/2, -y+1/2, -z'
'x+1/2, -y+1/2, z-1/2'

loop_
_atom_site_type_symbol
_atom_site_label
_atom_site_fract_x
_atom_site_fract_y
_atom_site_fract_z
_atom_site_U_iso_or_equiv
_atom_site_adp_type
_atom_site_calc_flag
_atom_site_occupancy
_atom_site_disorder_assembly
_atom_site_disorder_group
I I1 0.71386(2) 0.64479(2) 0.38942(2) 0.01647(5) Uani d 1 . .
F F1 0.77768(5) 0.7557(2) 0.28731(7) 0.0187(3) Uani d 1 . .
N N1 0.64733(8) 0.8906(3) 0.44851(10) 0.0166(4) Uani d 1 . .
C C1 0.61871(9) 0.7914(4) 0.48177(12) 0.0176(5) Uani d 1 . .
H H1 0.618534 0.638559 0.483244 0.021 Uiso calc 1 . .
I I2 0.87690(2) 0.61878(2) 0.24466(2) 0.01686(5) Uani d 1 . .
F F2 0.88729(5) 0.1537(2) 0.31325(7) 0.0221(3) Uani d 1 . .
N N2 0.61952(7) 1.2324(3) 0.47719(10) 0.0187(4) Uani d 1 . .
C C2 0.64661(9) 1.1054(4) 0.44840(12) 0.0173(5) Uani d 1 . .
H H2 0.667471 1.175490 0.425536 0.021 Uiso calc 1 . .
F F3 0.83918(5) -0.0311(2) 0.39399(7) 0.0224(3) Uani d 1 . .
N N3 0.44514(8) 0.6426(3) 0.68510(11) 0.0188(4) Uani d 1 . .
C C3 0.59090(9) 1.1307(4) 0.50990(12) 0.0173(5) Uani d 1 . .
H H3 0.570966 1.214648 0.530956 0.021 Uiso calc 1 . .
F F4 0.76310(5) 0.1776(2) 0.42656(7) 0.0208(3) Uani d 1 . .
N N4 0.46927(8) 0.2967(3) 0.65483(11) 0.0213(4) Uani d 1 . .
C C4 0.58901(9) 0.9068(4) 0.51447(12) 0.0151(4) Uani d 1 . .
C C5 0.55827(9) 0.8022(4) 0.55049(12) 0.0194(5) Uani d 1 . .
C C6 0.53333(9) 0.7184(4) 0.58159(12) 0.0189(5) Uani d 1 . .
C C7 0.50276(9) 0.6167(4) 0.61884(12) 0.0168(5) Uani d 1 . .
C C8 0.47516(9) 0.7373(4) 0.65275(12) 0.0193(5) Uani d 1 . .
H H8 0.477670 0.889926 0.652936 0.023 Uiso calc 1 . .
C C9 0.44393(9) 0.4276(4) 0.68436(12) 0.0198(5) Uani d 1 . .
H H9 0.422707 0.360904 0.707386 0.024 Uiso calc 1 . .
C C10 0.49836(9) 0.3937(4) 0.62182(13) 0.0193(5) Uani d 1 . .
H H10 0.516800 0.306653 0.599460 0.023 Uiso calc 1 . .
C C11 0.76858(8) 0.4738(4) 0.35771(11) 0.0149(4) Uani d 1 . .
C C12 0.79342(8) 0.5618(4) 0.31458(11) 0.0146(5) Uani d 1 . .
C C13 0.83388(8) 0.4621(4) 0.29861(11) 0.0150(4) Uani d 1 . .
C C14 0.84753(8) 0.2595(4) 0.32529(11) 0.0159(5) Uani d 1 . .
C C15 0.82325(9) 0.1620(4) 0.36694(12) 0.0161(5) Uani d 1 . .
C C16 0.78434(8) 0.2708(4) 0.38301(11) 0.0156(5) Uani d 1 . .

loop_
_atom_site_aniso_label
_atom_site_aniso_U_11
_atom_site_aniso_U_22
_atom_site_aniso_U_33
_atom_site_aniso_U_12
_atom_site_aniso_U_13
_atom_site_aniso_U_23
I1 0.01574(8) 0.01570(9) 0.02075(9) 0.00149(5) 0.00968(6) -0.00026(6)
F1 0.0219(7) 0.0146(7) 0.0206(7) 0.0040(5) 0.0080(6) 0.0050(5)
N1 0.0166(10) 0.0194(10) 0.0163(10) 0.0017(8) 0.0086(8) 0.0006(8)
C1 0.0203(12) 0.0175(11) 0.0162(12) 0.0010(9) 0.0074(9) 0.0006(9)
I2 0.01862(9) 0.01897(9) 0.01590(9) -0.00233(5) 0.00958(6) -0.00125(5)
F2 0.0202(7) 0.0221(7) 0.0271(8) 0.0071(6) 0.0119(6) -0.0008(6)
N2 0.0211(10) 0.0166(10) 0.0201(10) 0.0003(8) 0.0084(8) -0.0001(8)
C2 0.0172(11) 0.0199(12) 0.0168(12) -0.0014(9) 0.0079(9) 0.0005(9)
F3 0.0266(7) 0.0145(7) 0.0258(8) 0.0047(6) 0.0071(6) 0.0043(6)
N3 0.0190(10) 0.0221(11) 0.0186(11) 0.0002(8) 0.0107(8) -0.0003(8)
C3 0.0165(11) 0.0204(12) 0.0167(12) 0.0021(9) 0.0077(9) -0.0019(9)
F4 0.0242(7) 0.0189(7) 0.0231(8) -0.0011(6) 0.0129(6) 0.0055(6)
N4 0.0205(10) 0.0201(10) 0.0249(11) -0.0010(8) 0.0091(9) -0.0015(9)
C4 0.0116(10) 0.0212(11) 0.0130(11) -0.0007(9) 0.0040(9) 0.0012(9)
C5 0.0176(11) 0.0226(12) 0.0193(12) 0.0020(9) 0.0073(10) 0.0013(10)
C6 0.0171(11) 0.0220(12) 0.0178(12) 0.0016(9) 0.0055(9) -0.0004(10)
C7 0.0154(11) 0.0224(12) 0.0134(11) -0.0008(9) 0.0057(9) 0.0008(9)
C8 0.0203(12) 0.0192(12) 0.0203(12) 0.0010(9) 0.0088(10) 0.0015(10)
C9 0.0178(11) 0.0247(12) 0.0204(12) -0.0020(10) 0.0110(10) 0.0015(10)
C10 0.0163(11) 0.0231(12) 0.0200(13) 0.0004(9) 0.0075(10) -0.0024(10)
C11 0.0140(10) 0.0149(11) 0.0171(11) -0.0004(8) 0.0064(9) -0.0015(9)
C12 0.0176(11) 0.0111(11) 0.0157(12) 0.0000(8) 0.0057(9) -0.0001(8)
C13 0.0144(10) 0.0187(11) 0.0130(11) -0.0010(9) 0.0058(9) -0.0012(9)
C14 0.0126(10) 0.0185(11) 0.0170(11) 0.0020(9) 0.0050(9) -0.0035(9)
C15 0.0176(11) 0.0124(10) 0.0163(12) 0.0023(8) 0.0019(9) 0.0001(8)
C16 0.0167(11) 0.0165(11) 0.0148(11) -0.0033(9) 0.0066(9) 0.0004(9)

loop_
_atom_type_symbol
_atom_type_description
_atom_type_scat_dispersion_real
_atom_type_scat_dispersion_imag
_atom_type_scat_source
C C 0.0033 0.0016 'International Tables Vol C Tables 4.2.6.8 and 6.1.1.4'
H H 0.0000 0.0000 'International Tables Vol C Tables 4.2.6.8 and 6.1.1.4'
N N 0.0061 0.0033 'International Tables Vol C Tables 4.2.6.8 and 6.1.1.4'
F F 0.0171 0.0103 'International Tables Vol C Tables 4.2.6.8 and 6.1.1.4'
I I -0.4742 1.8119 'International Tables Vol C Tables 4.2.6.8 and 6.1.1.4'

loop_
_geom_angle_atom_site_label_1
_geom_angle_atom_site_label_2
_geom_angle_atom_site_label_3
_geom_angle_site_symmetry_1
_geom_angle_site_symmetry_3
_geom_angle
_geom_angle_publ_flag
C2 N1 C1 . . 116.7(2) ?
N1 C1 C4 . . 121.9(2) ?
N1 C1 H1 . . 119.1 ?
C4 C1 H1 . . 119.1 ?
C3 N2 C2 . . 115.7(2) ?
N1 C2 N2 . . 126.7(2) ?
N1 C2 H2 . . 116.6 ?
N2 C2 H2 . . 116.6 ?
C9 N3 C8 . . 116.7(2) ?
N2 C3 C4 . . 123.0(2) ?
N2 C3 H3 . . 118.5 ?
C4 C3 H3 . . 118.5 ?
C9 N4 C10 . . 115.6(2) ?
C3 C4 C1 . . 115.9(2) ?
C3 C4 C5 . . 121.7(2) ?
C1 C4 C5 . . 122.4(2) ?
C6 C5 C4 . . 178.5(3) ?
C5 C6 C7 . . 179.6(3) ?
C10 C7 C8 . . 116.4(2) ?
C10 C7 C6 . . 122.0(2) ?
C8 C7 C6 . . 121.6(2) ?
N3 C8 C7 . . 121.4(2) ?
N3 C8 H8 . . 119.3 ?
C7 C8 H8 . . 119.3 ?
N4 C9 N3 . . 127.0(2) ?
N4 C9 H9 . . 116.5 ?
N3 C9 H9 . . 116.5 ?
N4 C10 C7 . . 122.8(2) ?
N4 C10 H10 . . 118.6 ?
C7 C10 H10 . . 118.6 ?
C16 C11 C12 . . 116.8(2) ?
C16 C11 I1 . . 120.67(16) ?
C12 C11 I1 . . 122.37(17) ?
F1 C12 C13 . . 118.23(19) ?
F1 C12 C11 . . 118.15(19) ?
C13 C12 C11 . . 123.6(2) ?
C14 C13 C12 . . 116.6(2) ?
C14 C13 I2 . . 120.95(16) ?
C12 C13 I2 . . 122.24(17) ?
F2 C14 C15 . . 117.6(2) ?
F2 C14 C13 . . 120.1(2) ?
C15 C14 C13 . . 122.2(2) ?
F3 C15 C16 . . 120.7(2) ?
F3 C15 C14 . . 120.2(2) ?
C16 C15 C14 . . 119.0(2) ?
F4 C16 C15 . . 117.9(2) ?
F4 C16 C11 . . 120.24(19) ?
C15 C16 C11 . . 121.8(2) ?

loop_
_geom_bond_atom_site_label_1
_geom_bond_atom_site_label_2
_geom_bond_site_symmetry_2
_geom_bond_distance
_geom_bond_publ_flag
I1 C11 . 2.092(2) ?
F1 C12 . 1.348(3) ?
N1 C2 . 1.334(3) ?
N1 C1 . 1.339(3) ?
C1 C4 . 1.401(3) ?
C1 H1 . 0.9500 ?
I2 C13 . 2.092(2) ?
F2 C14 . 1.353(2) ?
N2 C3 . 1.339(3) ?
N2 C2 . 1.339(3) ?
C2 H2 . 0.9500 ?
F3 C15 . 1.343(3) ?
N3 C9 . 1.336(3) ?
N3 C8 . 1.342(3) ?
C3 C4 . 1.396(3) ?
C3 H3 . 0.9500 ?
F4 C16 . 1.347(3) ?
N4 C9 . 1.331(3) ?
N4 C10 . 1.339(3) ?
C4 C5 . 1.437(3) ?
C5 C6 . 1.191(4) ?
C6 C7 . 1.444(3) ?
C7 C10 . 1.393(3) ?
C7 C8 . 1.395(3) ?
C8 H8 . 0.9500 ?
C9 H9 . 0.9500 ?
C10 H10 . 0.9500 ?
C11 C16 . 1.387(3) ?
C11 C12 . 1.390(3) ?
C12 C13 . 1.389(3) ?
C13 C14 . 1.383(3) ?
C14 C15 . 1.381(3) ?
C15 C16 . 1.380(3) ?

loop_
_geom_hbond_atom_site_label_D
_geom_hbond_atom_site_label_H
_geom_hbond_atom_site_label_A
_geom_hbond_site_symmetry_A
_geom_hbond_distance_DH
_geom_hbond_distance_HA
_geom_hbond_distance_DA
_geom_hbond_angle_DHA
_geom_hbond_publ_flag
C1 H1 N2 1_545 0.95 2.53 3.473(3) 174.9 yes
C2 H2 F4 1_565 0.95 2.60 3.370(3) 138.1 yes
C8 H8 N4 1_565 0.95 2.54 3.478(3) 170.5 yes

_cod_database_fobs_code 2022091
